data_7110920
loop_
_publ_author_name
'Sassoye, Capucine'
'Loiseau, Thierry'
'F\'erey, G\'erard'
'Taulelle, Francis'

_publ_section_title
;
 A new open-framework fluorinated gallium phosphate with large 18-ring
 channels (MIL-31)
;
_journal_issue 11
_journal_name_full 'Chemical Communications'
_journal_page_first 943
_journal_paper_doi 10.1039/b001948h
_journal_year 2000
_chemical_formula_sum 'C20 H60 F3 Ga9 N4 O41 P9'
_chemical_formula_weight 1975.93
_chemical_name_common MIL-31
_chemical_name_systematic
; 
 ? 
;
_space_group_IT_number 29
_symmetry_cell_setting orthorhombic
_symmetry_space_group_name_Hall 'P 2c -2ac'
_symmetry_space_group_name_H-M 'P c a 21'
_atom_sites_solution_hydrogens geom
_atom_sites_solution_primary direct
_atom_sites_solution_secondary difmap
_audit_creation_method SHELXL
_cell_angle_alpha 90.00
_cell_angle_beta 90.00
_cell_angle_gamma 90.00
_cell_formula_units_Z 4
_cell_length_a 17.49410(10)
_cell_length_b 32.3930(4)
_cell_length_c 10.0749(2)
_cell_measurement_reflns_used 15577
_cell_measurement_temperature 293(2)
_cell_volume 5709.31(14)
_computing_cell_refinement 'Siemens XSCANS'
_computing_data_collection 'Siemens XSCANS'
_computing_data_reduction 'Siemens SHELXTL'
_computing_molecular_graphics 'Siemens SHELXTL'
_computing_publication_material 'Siemens SHELXTL'
_computing_structure_refinement 'SHELXL-93 (Sheldrick, 1993)'
_computing_structure_solution 'SHELXS-86 (Sheldrick, 1990)'
_diffrn_ambient_temperature 293(2)
_diffrn_measurement_device 'Siemens SMART 1K'
_diffrn_measurement_method '\w scans'
_diffrn_radiation_monochromator graphite
_diffrn_radiation_source 'fine-focus sealed tube'
_diffrn_radiation_type MoK\a
_diffrn_radiation_wavelength 0.71073
_diffrn_reflns_av_R_equivalents 0.1030
_diffrn_reflns_av_sigmaI/netI 0.1449
_diffrn_reflns_limit_h_max 22
_diffrn_reflns_limit_h_min -22
_diffrn_reflns_limit_k_max 44
_diffrn_reflns_limit_k_min -30
_diffrn_reflns_limit_l_max 13
_diffrn_reflns_limit_l_min -13
_diffrn_reflns_number 38201
_diffrn_reflns_theta_max 29.60
_diffrn_reflns_theta_min 0.63
_diffrn_standards_decay_% 0
_diffrn_standards_interval_count 0
_diffrn_standards_interval_time 0
_diffrn_standards_number 0
_exptl_absorpt_coefficient_mu 4.549
_exptl_absorpt_correction_T_max 0.82
_exptl_absorpt_correction_T_min 0.69
_exptl_absorpt_correction_type 'semi empirical'
_exptl_crystal_colour colorless
_exptl_crystal_density_diffrn 2.299
_exptl_crystal_description platelet
_exptl_crystal_F_000 3908
_exptl_crystal_size_max 0.66
_exptl_crystal_size_mid 0.04
_exptl_crystal_size_min 0.02
_refine_diff_density_max 1.219
_refine_diff_density_min -1.117
_refine_diff_density_rms 0.229
_refine_ls_abs_structure_details 'Flack H D (1983), Acta Cryst. A39, 876-881'
_refine_ls_abs_structure_Flack 0.04(2)
_refine_ls_extinction_coef 0.00043(4)
_refine_ls_extinction_expression Fc^*^=kFc[1+0.001xFc^2^\l^3^/sin(2\q)]^-1/4^
_refine_ls_extinction_method SHELXL
_refine_ls_goodness_of_fit_all 1.039
_refine_ls_goodness_of_fit_obs 1.090
_refine_ls_matrix_type full
_refine_ls_number_parameters 656
_refine_ls_number_reflns 13246
_refine_ls_number_restraints 201
_refine_ls_restrained_S_all 1.052
_refine_ls_restrained_S_obs 1.109
_refine_ls_R_factor_all 0.1292
_refine_ls_R_factor_obs 0.0625
_refine_ls_shift/esd_max -0.776
_refine_ls_shift/esd_mean 0.003
_refine_ls_structure_factor_coef Fsqd
_refine_ls_weighting_details 'w=1/[\s^2^(Fo^2^)+(0.0415P)^2^+8.1451P] where P=(Fo^2^+2Fc^2^)/3'
_refine_ls_weighting_scheme calc
_refine_ls_wR_factor_all 0.1307
_refine_ls_wR_factor_obs 0.1068
_reflns_number_observed 8243
_reflns_number_total 13247
_reflns_observed_criterion >2sigma(I)
_cod_data_source_file b001948hsup1.cif
_cod_data_source_block bbon_dad
_cod_depositor_comments
;
The following automatic conversions were performed:

'_symmetry_cell_setting' value 'Orthorhombic' changed to
'orthorhombic' according to
/home/saulius/struct/CIF-dictionaries/cif_core.dic dictionary named
'cif_core.dic' version 2.4.2 from 2011-04-26.

Automatic conversion script
Id: cif_fix_values 1891 2012-01-12 08:04:46Z andrius 

The following automatic conversions were performed:

'_refine_ls_weighting_scheme' value 'calc
w=1/[\s^2^(Fo^2^)+(0.0415P)^2^+8.1451P] where P=(Fo^2^+2Fc^2^)/3' was
changed to 'calc'. New tag '_refine_ls_weighting_details' was
created. The value of the new tag was set to
'w=1/[\s^2^(Fo^2^)+(0.0415P)^2^+8.1451P] where P=(Fo^2^+2Fc^2^)/3'.

Automatic conversion script
Id: cif_fix_values 3143 2015-03-26 13:38:13Z robertas 
;
_cod_original_sg_symbol_H-M Pca2(1)
_cod_database_code 7110920

loop_
_symmetry_equiv_pos_as_xyz
'x, y, z'
'-x, -y, z+1/2'
'x+1/2, -y, z'
'-x+1/2, y, z+1/2'

loop_
_atom_site_aniso_label
_atom_site_aniso_U_11
_atom_site_aniso_U_22
_atom_site_aniso_U_33
_atom_site_aniso_U_23
_atom_site_aniso_U_13
_atom_site_aniso_U_12
Ga1 0.0122(6) 0.0117(7) 0.0100(8) 0.0009(6) 0.0004(6) -0.0018(5)
Ga2 0.0106(7) 0.0109(7) 0.0076(8) 0.0006(6) 0.0011(6) -0.0019(5)
Ga3 0.0095(6) 0.0135(6) 0.0103(7) -0.0005(6) -0.0023(6) -0.0004(6)
Ga4 0.0100(6) 0.0137(6) 0.0130(7) -0.0002(6) 0.0009(6) -0.0002(6)
Ga5 0.0158(7) 0.0138(7) 0.0090(7) 0.0012(6) -0.0026(6) 0.0005(5)
Ga6 0.0094(7) 0.0155(7) 0.0099(8) -0.0008(6) -0.0004(6) 0.0004(5)
Ga7 0.0129(6) 0.0148(6) 0.0103(7) 0.0003(6) 0.0000(5) 0.0020(5)
Ga8 0.0127(6) 0.0147(6) 0.0155(7) 0.0011(6) -0.0022(6) -0.0027(5)
Ga9 0.0137(5) 0.0108(6) 0.0119(6) 0.0006(5) 0.0006(5) -0.0006(5)
P1 0.0071(15) 0.013(2) 0.009(2) -0.0007(13) -0.0018(14) 0.0008(12)
P2 0.014(2) 0.013(2) 0.008(2) 0.0001(13) 0.0042(13) -0.0026(13)
P3 0.010(2) 0.012(2) 0.010(2) -0.0011(13) 0.0025(14) -0.0030(12)
P4 0.012(2) 0.016(2) 0.009(2) -0.0025(14) 0.0021(13) 0.0025(14)
P5 0.0082(15) 0.015(2) 0.009(2) 0.0011(14) 0.0005(14) 0.0021(12)
P6 0.012(2) 0.013(2) 0.011(2) 0.0008(14) 0.0008(14) 0.0010(13)
P7 0.0148(13) 0.0111(14) 0.0117(14) 0.0002(12) 0.0000(11) -0.0006(12)
P8 0.015(2) 0.011(2) 0.016(2) 0.0032(14) 0.0025(13) -0.0004(12)
P9 0.016(2) 0.015(2) 0.010(2) -0.0021(14) -0.0033(13) 0.0010(13)
O1 0.018(5) 0.018(5) 0.015(5) 0.000(4) -0.006(4) -0.001(4)
O2 0.019(5) 0.013(5) 0.024(6) 0.002(4) 0.006(4) -0.002(4)
O3 0.014(4) 0.010(4) 0.027(6) 0.000(4) -0.009(4) 0.003(3)
O4 0.016(4) 0.026(5) 0.015(4) 0.002(4) 0.007(3) -0.005(4)
O5 0.015(4) 0.027(5) 0.000(4) 0.000(4) 0.004(4) -0.012(4)
O6 0.016(4) 0.020(4) 0.009(4) 0.002(3) 0.001(3) 0.002(3)
O7 0.011(4) 0.016(5) 0.015(5) 0.002(4) -0.003(4) 0.001(4)
O8 0.020(5) 0.003(4) 0.024(5) -0.009(4) -0.002(4) -0.006(3)
O9 0.015(4) 0.022(4) 0.008(4) 0.000(3) 0.003(3) -0.001(3)
O10 0.013(4) 0.022(5) 0.018(5) 0.001(4) 0.010(3) 0.001(3)
O11 0.013(5) 0.016(5) 0.020(6) -0.009(4) 0.009(4) 0.002(4)
O12 0.017(4) 0.016(5) 0.029(5) 0.003(4) -0.011(4) 0.000(4)
O13 0.010(4) 0.028(5) 0.006(5) 0.006(4) -0.004(3) 0.003(4)
O14 0.015(4) 0.020(5) 0.012(4) 0.002(4) 0.000(4) -0.003(3)
O15 0.016(4) 0.013(4) 0.016(5) 0.008(3) 0.008(4) 0.000(3)
O16 0.010(4) 0.011(4) 0.012(4) 0.005(4) -0.006(4) 0.004(3)
O17 0.022(4) 0.012(4) 0.012(4) -0.002(4) 0.003(4) 0.001(3)
O18 0.019(4) 0.017(5) 0.007(5) -0.003(4) -0.007(4) 0.005(4)
O19 0.016(4) 0.014(5) 0.014(5) -0.004(4) 0.000(4) -0.004(4)
O20 0.009(4) 0.023(5) 0.014(5) -0.004(4) -0.001(4) -0.003(4)
O21 0.019(5) 0.018(5) 0.018(5) -0.007(4) 0.008(4) -0.005(4)
O22 0.009(4) 0.018(5) 0.019(5) -0.001(4) 0.006(4) 0.004(3)
O23 0.019(5) 0.038(6) 0.006(4) 0.003(4) -0.001(4) -0.006(5)
O24 0.013(4) 0.016(5) 0.007(5) -0.001(4) -0.003(3) -0.004(4)
O25 0.012(5) 0.009(5) 0.019(5) 0.005(4) 0.006(4) -0.001(4)
O26 0.013(5) 0.031(5) 0.003(4) -0.005(4) 0.002(3) 0.003(4)
O27 0.026(5) 0.009(4) 0.014(5) 0.002(3) 0.002(4) -0.004(4)
O28 0.015(5) 0.024(5) 0.018(5) 0.000(4) 0.005(4) 0.000(4)
O29 0.031(5) 0.010(5) 0.008(5) 0.004(4) -0.004(4) 0.004(4)
O30 0.019(4) 0.008(4) 0.026(5) 0.001(4) -0.006(4) 0.002(3)
O31 0.024(5) 0.014(5) 0.000(4) -0.001(4) 0.005(4) -0.001(4)
O32 0.025(4) 0.025(5) 0.005(4) -0.003(4) -0.004(4) -0.010(4)
O33 0.023(5) 0.018(5) 0.009(5) -0.002(4) 0.000(3) -0.008(4)
O34 0.020(5) 0.018(5) 0.024(6) 0.003(4) -0.002(4) 0.006(4)
O35 0.022(4) 0.023(4) 0.013(4) -0.002(3) -0.001(3) -0.004(4)
O36 0.013(4) 0.031(5) 0.017(5) 0.005(4) -0.001(3) -0.001(4)
O37 0.011(4) 0.011(4) 0.038(5) 0.000(4) -0.003(3) -0.004(3)
O38 0.019(4) 0.036(5) 0.025(5) 0.007(4) 0.003(3) 0.011(4)
F1 0.017(4) 0.030(4) 0.015(4) -0.004(4) -0.003(3) -0.002(3)
F2 0.026(4) 0.020(4) 0.012(4) -0.003(3) 0.003(3) 0.002(3)
F3 0.024(4) 0.021(4) 0.017(5) 0.006(3) -0.001(3) -0.005(3)
F4 0.023(4) 0.032(5) 0.024(5) 0.006(4) -0.010(4) -0.006(3)
OW1 0.061(9) 0.081(11) 0.129(14) -0.030(10) 0.009(8) 0.017(8)
OW2 0.103(12) 0.069(11) 0.166(17) 0.018(10) -0.093(12) -0.021(9)

loop_
_atom_site_label
_atom_site_type_symbol
_atom_site_fract_x
_atom_site_fract_y
_atom_site_fract_z
_atom_site_U_iso_or_equiv
_atom_site_thermal_displace_type
_atom_site_occupancy
_atom_site_calc_flag
_atom_site_refinement_flags
Ga1 Ga 0.42596(7) -0.07945(4) 1.06059(14) 0.0113(3) Uani 1 d .
Ga2 Ga 0.48608(7) 0.02560(4) 1.03538(14) 0.0097(3) Uani 1 d .
Ga3 Ga 0.65986(7) 0.00750(4) 0.87555(13) 0.0111(3) Uani 1 d .
Ga4 Ga 0.65693(7) 0.49390(4) 0.09414(14) 0.0122(3) Uani 1 d .
Ga5 Ga 0.41980(7) 0.58125(4) -0.08201(15) 0.0128(3) Uani 1 d .
Ga6 Ga 0.48391(7) 0.47561(4) -0.05859(14) 0.0116(3) Uani 1 d .
Ga7 Ga 0.65886(7) 0.33234(4) 0.09885(14) 0.0127(3) Uani 1 d .
Ga8 Ga 0.65626(7) 0.17809(4) 0.87423(14) 0.0143(3) Uani 1 d .
Ga9 Ga 0.69969(6) 0.24113(4) 0.42093(12) 0.0121(2) Uani 1 d .
P1 P 0.3131(2) -0.00363(9) 1.0605(3) 0.0096(7) Uani 1 d .
P2 P 0.5214(2) -0.04666(10) 0.8344(3) 0.0115(7) Uani 1 d .
P3 P 0.5679(2) 0.09293(10) 0.8544(4) 0.0111(7) Uani 1 d .
P4 P 0.5186(2) 0.54812(11) 0.1413(3) 0.0123(7) Uani 1 d .
P5 P 0.3114(2) 0.50369(10) -0.0911(3) 0.0109(7) Uani 1 d .
P6 P 0.5630(2) 0.40943(10) 0.1258(3) 0.0121(7) Uani 1 d .
P7 P 0.64975(15) 0.24133(8) 1.1146(3) 0.0125(6) Uani 1 d .
P8 P 0.6815(2) 0.15945(10) 0.5473(4) 0.0139(7) Uani 1 d .
P9 P 0.6902(2) 0.33726(10) 0.4115(3) 0.0135(7) Uani 1 d .
O1 O 0.6329(4) 0.4386(3) 0.1382(8) 0.017(2) Uani 1 d .
O2 O 0.6343(4) 0.0623(3) 0.8343(9) 0.018(2) Uani 1 d .
O3 O 0.3723(4) 0.4724(2) -0.0594(10) 0.017(2) Uani 1 d .
O4 O 0.6398(4) 0.2288(2) 1.2598(7) 0.019(2) Uani 1 d .
O5 O 0.4770(4) 0.5082(3) 0.1025(8) 0.014(2) Uani 1 d .
O6 O 0.7914(4) 0.2298(2) 0.3265(7) 0.015(2) Uani 1 d .
O7 O 0.3757(4) 0.0295(2) 1.0372(9) 0.014(2) Uani 1 d .
O8 O 0.4805(4) -0.0070(2) 0.8753(9) 0.015(2) Uani 1 d .
O9 O 0.7648(4) 0.2489(2) 0.5850(7) 0.015(2) Uani 1 d .
O10 O 0.7559(5) 0.1565(3) 0.4689(8) 0.018(2) Uani 1 d .
O11 O 0.7413(5) 0.5076(3) -0.0047(8) 0.016(2) Uani 1 d .
O12 O 0.6584(4) 0.2944(3) 0.4411(10) 0.021(2) Uani 1 d .
O13 O 0.7467(5) -0.0070(3) 0.9706(8) 0.015(2) Uani 1 d .
O14 O 0.5007(4) 0.0746(3) 0.9291(9) 0.015(2) Uani 1 d .
O15 O 0.6452(4) 0.2028(2) 0.5262(9) 0.015(2) Uani 1 d .
O16 O 0.4933(4) 0.4273(2) 0.0562(9) 0.011(2) Uani 1 d .
O17 O 0.4956(4) -0.0831(2) 0.9227(10) 0.016(2) Uani 1 d .
O18 O 0.4880(4) 0.5857(2) 0.0595(9) 0.015(2) Uani 1 d .
O19 O 0.6082(4) -0.0418(3) 0.8480(9) 0.015(2) Uani 1 d .
O20 O 0.3393(4) -0.0480(3) 1.0249(9) 0.015(2) Uani 1 d .
O21 O 0.3337(5) 0.5488(3) -0.0512(9) 0.018(2) Uani 1 d .
O22 O 0.6050(4) 0.5439(3) 0.1162(9) 0.015(2) Uani 1 d .
O23 O 0.7022(5) 0.3446(3) 0.2589(8) 0.021(2) Uani 1 d .
O24 O 0.4999(4) 0.0586(3) 1.1924(8) 0.012(2) Uani 1 d .
O25 O 0.7161(4) 0.0029(3) 0.7056(8) 0.013(2) Uani 1 d .
O26 O 0.7123(5) 0.4976(3) 0.2617(8) 0.016(2) Uani 1 d .
O27 O 0.6947(5) 0.1532(3) 0.6961(8) 0.017(2) Uani 1 d .
O28 O 0.4576(5) 0.6058(3) -0.2337(9) 0.019(2) Uani 1 d .
O29 O 0.4962(5) 0.4414(3) -0.2115(8) 0.016(2) Uani 1 d .
O30 O 0.5882(4) 0.3707(2) 0.0429(10) 0.018(2) Uani 1 d .
O31 O 0.4589(5) -0.1071(3) 1.2121(8) 0.013(2) Uani 1 d .
O32 O 0.5962(4) 0.1318(3) 0.9255(9) 0.018(2) Uani 1 d .
O33 O 0.3752(5) -0.1278(3) 0.9921(8) 0.017(2) Uani 1 d .
O34 O 0.3636(5) 0.6309(3) -0.0271(9) 0.021(2) Uani 1 d .
O35 O 0.6128(4) 0.2081(2) 1.0263(7) 0.019(2) Uani 1 d .
O36 O 0.7284(4) 0.3416(3) -0.0324(8) 0.020(2) Uani 1 d .
O37 O 0.6077(4) 0.2834(2) 1.0910(8) 0.020(2) Uani 1 d .
O38 O 0.5604(4) 0.1955(3) 0.7592(8) 0.027(2) Uani 1 d .
F1 F 0.6003(4) 0.0159(2) 1.0416(8) 0.020(2) Uani 1 d .
F2 F 0.4742(4) 0.5295(2) -0.1506(8) 0.019(2) Uani 1 d .
F3 F 0.4776(4) -0.0283(2) 1.1313(8) 0.021(2) Uani 1 d .
F4 F 0.5960(4) 0.4848(2) -0.0710(9) 0.026(2) Uani 1 d .
OW1 O 0.8182(8) 0.4259(4) 0.2536(16) 0.090(5) Uani 1 d .
OW2 O 0.8064(9) 0.0845(4) 0.7329(18) 0.113(7) Uani 1 d .
N1 N 0.5457(6) 0.1471(4) 0.2105(11) 0.036(3) Uiso 1 d D
N2 N 0.3610(7) 0.4534(4) 0.2362(12) 0.032(3) Uiso 1 d D
C1 C 0.3299(15) 0.4135(7) 0.2027(26) 0.146(11) Uiso 1 d D
C2 C 0.2870(16) 0.3896(8) 0.2867(37) 0.231(19) Uiso 1 d D
C3 C 0.3146(21) 0.3664(10) 0.3955(32) 0.283(22) Uiso 1 d D
C4 C 0.3491(23) 0.3272(10) 0.3763(45) 0.296(25) Uiso 1 d D
C5 C 0.4119(22) 0.3153(9) 0.4578(41) 0.269(22) Uiso 1 d D
C6 C 0.4468(20) 0.2762(8) 0.4446(43) 0.246(20) Uiso 1 d D
C7 C 0.4175(25) 0.2440(8) 0.3689(43) 0.305(27) Uiso 1 d D
C8 C 0.4473(13) 0.2018(7) 0.3837(21) 0.121(9) Uiso 1 d D
C9 C 0.4223(12) 0.1743(8) 0.2825(28) 0.186(14) Uiso 1 d D
C10 C 0.4666(9) 0.1580(6) 0.1790(18) 0.074(6) Uiso 1 d D
N3 N 0.1400(6) 0.0440(3) 0.2425(12) 0.029(3) Uiso 1 d D
N4 N -0.0876(9) 0.3593(6) 0.2543(18) 0.093(6) Uiso 1 d D
CA C 0.1504(7) 0.0837(4) 0.1683(13) 0.035(3) Uiso 1 d D
CB C 0.2237(11) 0.1061(6) 0.2049(22) 0.109(9) Uiso 1 d D
CC C 0.2235(14) 0.1207(7) 0.3445(23) 0.156(12) Uiso 1 d D
CD C 0.1713(18) 0.1536(8) 0.3859(33) 0.216(17) Uiso 1 d D
CE C 0.1791(21) 0.1967(8) 0.3425(36) 0.249(20) Uiso 1 d D
CF C 0.1436(24) 0.2298(8) 0.4299(34) 0.292(24) Uiso 1 d D
CG C 0.1330(21) 0.2712(9) 0.3639(41) 0.320(27) Uiso 1 d D
CH C 0.0678(16) 0.2970(10) 0.4093(31) 0.231(18) Uiso 1 d D
CI C 0.0384(13) 0.3292(9) 0.3147(38) 0.201(16) Uiso 1 d D
CJ C -0.0473(14) 0.3172(8) 0.2629(31) 0.162(12) Uiso 1 d D

loop_
_atom_type_symbol
_atom_type_description
_atom_type_scat_dispersion_real
_atom_type_scat_dispersion_imag
_atom_type_scat_source
C C 0.0033 0.0016 'International Tables Vol C Tables 4.2.6.8 and 6.1.1.4'
N N 0.0061 0.0033 'International Tables Vol C Tables 4.2.6.8 and 6.1.1.4'
O O 0.0106 0.0060 'International Tables Vol C Tables 4.2.6.8 and 6.1.1.4'
P P 0.1023 0.0942 'International Tables Vol C Tables 4.2.6.8 and 6.1.1.4'
Ga Ga 0.2307 1.6083 'International Tables Vol C Tables 4.2.6.8 and 6.1.1.4'
F F 0.0171 0.0103 'International Tables Vol C Tables 4.2.6.8 and 6.1.1.4'
H H 0.0000 0.0000 'International Tables Vol C Tables 4.2.6.8 and 6.1.1.4'

loop_
_geom_angle_atom_site_label_1
_geom_angle_atom_site_label_2
_geom_angle_atom_site_label_3
_geom_angle
_geom_angle_site_symmetry_1
_geom_angle_site_symmetry_3
O17 Ga1 O31 112.4(4) . .
O17 Ga1 O20 115.2(4) . .
O31 Ga1 O20 132.4(4) . .
O17 Ga1 O33 89.0(4) . .
O31 Ga1 O33 92.6(4) . .
O20 Ga1 O33 90.0(4) . .
O17 Ga1 F3 91.3(3) . .
O31 Ga1 F3 88.1(3) . .
O20 Ga1 F3 89.1(3) . .
O33 Ga1 F3 179.1(3) . .
O24 Ga2 O14 89.1(4) . .
O24 Ga2 O8 175.6(3) . .
O14 Ga2 O8 89.6(4) . .
O24 Ga2 O7 94.7(4) . .
O14 Ga2 O7 94.9(3) . .
O8 Ga2 O7 89.6(4) . .
O24 Ga2 F3 95.6(4) . .
O14 Ga2 F3 173.9(4) . .
O8 Ga2 F3 85.5(4) . .
O7 Ga2 F3 88.7(3) . .
O24 Ga2 F1 86.4(3) . .
O14 Ga2 F1 90.8(3) . .
O8 Ga2 F1 89.4(3) . .
O7 Ga2 F1 174.2(3) . .
F3 Ga2 F1 85.5(3) . .
O19 Ga3 O13 105.0(4) . .
O19 Ga3 O2 131.7(4) . .
O13 Ga3 O2 123.2(4) . .
O19 Ga3 O25 92.7(4) . .
O13 Ga3 O25 91.1(3) . .
O2 Ga3 O25 89.9(4) . .
O19 Ga3 F1 89.3(3) . .
O13 Ga3 F1 91.7(3) . .
O2 Ga3 F1 86.1(4) . .
O25 Ga3 F1 176.0(3) . .
O11 Ga4 O22 104.2(4) . .
O11 Ga4 O1 122.3(4) . .
O22 Ga4 O1 133.1(4) . .
O11 Ga4 O26 93.2(4) . .
O22 Ga4 O26 94.9(4) . .
O1 Ga4 O26 88.1(4) . .
O11 Ga4 F4 90.7(4) . .
O22 Ga4 F4 88.1(4) . .
O1 Ga4 F4 86.4(3) . .
O26 Ga4 F4 174.4(3) . .
O28 Ga5 O21 132.1(4) . .
O28 Ga5 O18 111.8(4) . .
O21 Ga5 O18 115.7(4) . .
O28 Ga5 O34 93.5(4) . .
O21 Ga5 O34 90.6(4) . .
O18 Ga5 O34 92.4(4) . .
O28 Ga5 F2 84.6(4) . .
O21 Ga5 F2 88.3(3) . .
O18 Ga5 F2 91.4(3) . .
O34 Ga5 F2 176.2(3) . .
O29 Ga6 O5 176.1(4) . .
O29 Ga6 O16 90.2(3) . .
O5 Ga6 O16 86.9(4) . .
O29 Ga6 O3 94.5(4) . .
O5 Ga6 O3 88.3(3) . .
O16 Ga6 O3 92.6(3) . .
O29 Ga6 F2 98.2(3) . .
O5 Ga6 F2 84.7(3) . .
O16 Ga6 F2 171.5(4) . .
O3 Ga6 F2 87.6(3) . .
O29 Ga6 F4 85.7(4) . .
O5 Ga6 F4 91.9(3) . .
O16 Ga6 F4 94.3(3) . .
O3 Ga6 F4 173.1(3) . .
F2 Ga6 F4 85.5(3) . .
O36 Ga7 O37 116.1(4) . 1_554
O36 Ga7 O23 109.2(4) . .
O37 Ga7 O23 115.6(4) 1_554 .
O36 Ga7 O30 96.6(4) . .
O37 Ga7 O30 104.2(3) 1_554 .
O23 Ga7 O30 113.7(4) . .
O32 Ga8 O10 91.1(4) . 4_655
O32 Ga8 O35 88.0(3) . .
O10 Ga8 O35 95.8(3) 4_655 .
O32 Ga8 O6 173.7(3) . 4_655
O10 Ga8 O6 93.3(3) 4_655 4_655
O35 Ga8 O6 87.1(3) . 4_655
O32 Ga8 O27 96.2(4) . .
O10 Ga8 O27 91.6(3) 4_655 .
O35 Ga8 O27 171.4(3) . .
O6 Ga8 O27 88.2(3) 4_655 .
O32 Ga8 O38 85.5(3) . .
O10 Ga8 O38 173.7(3) 4_655 .
O35 Ga8 O38 89.4(3) . .
O6 Ga8 O38 90.5(3) 4_655 .
O27 Ga8 O38 83.5(3) . .
O12 Ga9 O15 110.4(4) . .
O12 Ga9 O6 123.8(4) . .
O15 Ga9 O6 125.3(3) . .
O12 Ga9 O4 94.0(4) . 1_554
O15 Ga9 O4 93.5(3) . 1_554
O6 Ga9 O4 89.8(3) . 1_554
O12 Ga9 O9 90.8(3) . .
O15 Ga9 O9 84.7(3) . .
O6 Ga9 O9 87.6(3) . .
O4 Ga9 O9 175.1(3) 1_554 .
O13 P1 O25 108.0(5) 3_455 2_655
O13 P1 O7 107.2(5) 3_455 .
O25 P1 O7 111.4(5) 2_655 .
O13 P1 O20 107.4(5) 3_455 .
O25 P1 O20 109.3(5) 2_655 .
O7 P1 O20 113.4(4) . .
O8 P2 O24 110.5(5) . 2_654
O8 P2 O19 110.7(5) . .
O24 P2 O19 110.6(5) 2_654 .
O8 P2 O17 110.5(5) . .
O24 P2 O17 105.9(5) 2_654 .
O19 P2 O17 108.5(5) . .
O14 P3 O32 109.9(5) . .
O14 P3 O2 113.4(5) . .
O32 P3 O2 110.3(5) . .
O14 P3 O31 109.5(5) . 2_654
O32 P3 O31 106.5(5) . 2_654
O2 P3 O31 107.0(5) . 2_654
O5 P4 O22 110.4(5) . .
O5 P4 O29 110.5(5) . 2_665
O22 P4 O29 110.0(5) . 2_665
O5 P4 O18 111.1(5) . .
O22 P4 O18 108.6(5) . .
O29 P4 O18 106.1(5) 2_665 .
O3 P5 O26 112.1(5) . 2_664
O3 P5 O11 106.4(5) . 3_465
O26 P5 O11 108.7(5) 2_664 3_465
O3 P5 O21 113.4(5) . .
O26 P5 O21 110.0(5) 2_664 .
O11 P5 O21 105.9(5) 3_465 .
O16 P6 O28 110.9(5) . 2_665
O16 P6 O1 115.9(5) . .
O28 P6 O1 107.8(5) 2_665 .
O16 P6 O30 106.5(5) . .
O28 P6 O30 107.4(5) 2_665 .
O1 P6 O30 107.9(5) . .
O4 P7 O35 108.6(4) . .
O4 P7 O9 109.7(4) . 4_655
O35 P7 O9 113.9(4) . 4_655
O4 P7 O37 108.8(4) . .
O35 P7 O37 108.9(4) . .
O9 P7 O37 106.7(4) 4_655 .
O10 P8 O27 111.7(5) . .
O10 P8 O33 108.8(5) . 2_654
O27 P8 O33 111.4(5) . 2_654
O10 P8 O15 109.5(5) . .
O27 P8 O15 108.4(5) . .
O33 P8 O15 106.9(5) 2_654 .
O12 P9 O34 108.1(5) . 2_665
O12 P9 O36 110.4(5) . 4_655
O34 P9 O36 111.1(5) 2_665 4_655
O12 P9 O23 112.2(5) . .
O34 P9 O23 112.2(5) 2_665 .
O36 P9 O23 102.8(5) 4_655 .
P6 O1 Ga4 137.1(5) . .
P3 O2 Ga3 139.4(5) . .
P5 O3 Ga6 132.3(5) . .
P7 O4 Ga9 132.3(4) . 1_556
P4 O5 Ga6 129.9(5) . .
Ga9 O6 Ga8 115.8(4) . 4_654
P1 O7 Ga2 131.5(5) . .
P2 O8 Ga2 131.5(6) . .
P7 O9 Ga9 133.1(4) 4_654 .
P8 O10 Ga8 155.3(6) . 4_654
P5 O11 Ga4 152.3(6) 3_565 .
P9 O12 Ga9 132.3(5) . .
P1 O13 Ga3 151.6(6) 3 .
P3 O14 Ga2 134.4(5) . .
P8 O15 Ga9 117.6(5) . .
P6 O16 Ga6 130.2(5) . .
P2 O17 Ga1 125.1(5) . .
P4 O18 Ga5 124.1(5) . .
P2 O19 Ga3 125.8(5) . .
P1 O20 Ga1 134.7(5) . .
P5 O21 Ga5 133.3(5) . .
P4 O22 Ga4 125.0(5) . .
P9 O23 Ga7 140.9(6) . .
P2 O24 Ga2 126.8(5) 2_655 .
P1 O25 Ga3 130.6(5) 2_654 .
P5 O26 Ga4 134.2(5) 2_665 .
P8 O27 Ga8 138.2(5) . .
P6 O28 Ga5 122.6(5) 2_664 .
P4 O29 Ga6 128.9(5) 2_664 .
P6 O30 Ga7 124.4(6) . .
P3 O31 Ga1 120.9(5) 2_655 .
P3 O32 Ga8 134.4(6) . .
P8 O33 Ga1 135.4(5) 2_655 .
P9 O34 Ga5 138.4(6) 2_664 .
P7 O35 Ga8 129.3(4) . .
P9 O36 Ga7 150.4(5) 4_654 .
P7 O37 Ga7 121.3(4) . 1_556
Ga3 F1 Ga2 120.8(4) . .
Ga6 F2 Ga5 127.0(4) . .
Ga2 F3 Ga1 125.4(4) . .
Ga6 F4 Ga4 119.7(5) . .
C2 C1 N2 124.5(22) . .
C1 C2 C3 126.3(24) . .
C2 C3 C4 121.0(26) . .
C3 C4 C5 119.5(28) . .
C6 C5 C4 121.5(21) . .
C7 C6 C5 124.3(21) . .
C6 C7 C8 120.6(26) . .
C9 C8 C7 113.6(19) . .
C10 C9 C8 126.7(19) . .
C9 C10 N1 116.9(15) . .
N3 CA CB 113.1(11) . .
CC CB CA 112.4(14) . .
CD CC CB 120.1(18) . .
CC CD CE 123.3(22) . .
CD CE CF 117.4(24) . .
CG CF CE 114.9(25) . .
CH CG CF 117.3(26) . .
CG CH CI 117.2(24) . .
CH CI CJ 110.6(20) . .
N4 CJ CI 103.1(16) . .

loop_
_geom_bond_atom_site_label_1
_geom_bond_atom_site_label_2
_geom_bond_distance
_geom_bond_site_symmetry_2
Ga1 O17 1.851(9) .
Ga1 O31 1.861(8) .
Ga1 O20 1.860(8) .
Ga1 O33 1.927(8) .
Ga1 F3 2.017(7) .
Ga2 O24 1.924(9) .
Ga2 O14 1.931(9) .
Ga2 O8 1.931(9) .
Ga2 O7 1.935(7) .
Ga2 F3 2.001(7) .
Ga2 F1 2.024(7) .
Ga3 O19 1.855(8) .
Ga3 O13 1.856(8) .
Ga3 O2 1.878(8) .
Ga3 O25 1.980(8) .
Ga3 F1 1.989(8) .
Ga4 O11 1.834(8) .
Ga4 O22 1.870(8) .
Ga4 O1 1.894(8) .
Ga4 O26 1.950(8) .
Ga4 F4 1.997(9) .
Ga5 O28 1.845(9) .
Ga5 O21 1.863(8) .
Ga5 O18 1.865(8) .
Ga5 O34 1.965(9) .
Ga5 F2 2.049(7) .
Ga6 O29 1.910(9) .
Ga6 O5 1.940(8) .
Ga6 O16 1.952(8) .
Ga6 O3 1.956(8) .
Ga6 F2 1.983(7) .
Ga6 F4 1.988(7) .
Ga7 O36 1.821(8) .
Ga7 O37 1.822(7) 1_554
Ga7 O23 1.826(8) .
Ga7 O30 1.842(8) .
Ga8 O32 1.903(8) .
Ga8 O10 1.939(8) 4_655
Ga8 O35 1.967(7) .
Ga8 O6 1.967(7) 4_655
Ga8 O27 2.079(8) .
Ga8 O38 2.115(8) .
Ga9 O12 1.883(8) .
Ga9 O15 1.892(8) .
Ga9 O6 1.901(7) .
Ga9 O4 1.973(8) 1_554
Ga9 O9 2.023(7) .
P1 O13 1.512(9) 3_455
P1 O25 1.549(9) 2_655
P1 O7 1.550(8) .
P1 O20 1.552(9) .
P2 O8 1.527(8) .
P2 O24 1.528(9) 2_654
P2 O19 1.533(8) .
P2 O17 1.547(9) .
P3 O14 1.518(9) .
P3 O32 1.530(9) .
P3 O2 1.540(9) .
P3 O31 1.576(8) 2_654
P4 O5 1.535(9) .
P4 O22 1.539(8) .
P4 O29 1.543(9) 2_665
P4 O18 1.564(9) .
P5 O3 1.504(8) .
P5 O26 1.540(8) 2_664
P5 O11 1.548(9) 3_465
P5 O21 1.565(9) .
P6 O16 1.521(8) .
P6 O28 1.542(10) 2_665
P6 O1 1.548(9) .
P6 O30 1.569(9) .
P7 O4 1.528(8) .
P7 O35 1.539(8) .
P7 O9 1.544(7) 4_655
P7 O37 1.567(7) .
P8 O10 1.526(8) .
P8 O27 1.530(9) .
P8 O33 1.532(9) 2_654
P8 O15 1.554(8) .
P9 O12 1.524(9) .
P9 O34 1.527(9) 2_665
P9 O36 1.539(9) 4_655
P9 O23 1.569(8) .
O4 Ga9 1.973(7) 1_556
O6 Ga8 1.967(7) 4_654
O9 P7 1.544(7) 4_654
O10 Ga8 1.939(8) 4_654
O11 P5 1.548(9) 3_565
O13 P1 1.512(9) 3
O24 P2 1.528(9) 2_655
O25 P1 1.549(9) 2_654
O26 P5 1.540(8) 2_665
O28 P6 1.542(10) 2_664
O29 P4 1.543(9) 2_664
O31 P3 1.577(8) 2_655
O33 P8 1.532(9) 2_655
O34 P9 1.527(9) 2_664
O36 P9 1.539(8) 4_654
O37 Ga7 1.822(7) 1_556
N1 C10 1.46(2) .
N2 C1 1.44(2) .
C1 C2 1.37(2) .
C2 C3 1.41(2) .
C3 C4 1.42(2) .
C4 C5 1.42(2) .
C5 C6 1.41(2) .
C6 C7 1.39(2) .
C7 C8 1.47(2) .
C8 C9 1.42(2) .
C9 C10 1.40(2) .
N3 CA 1.500(14) .
N4 CJ 1.54(2) .
CA CB 1.52(2) .
CB CC 1.48(2) .
CC CD 1.47(2) .
CD CE 1.47(2) .
CE CF 1.52(2) .
CF CG 1.51(2) .
CG CH 1.49(2) .
CH CI 1.50(2) .
CI CJ 1.63(2) .
